data_4341555
loop_
_publ_author_name
'Wu, Bing'
'Hern\'andez S\'anchez, Ra\'ul'
'Bezpalko, Mark W.'
'Foxman, Bruce M.'
'Thomas, Christine M.'

_publ_section_title
;
 Formation of Heterobimetallic Zirconium/Cobalt Diimido Complexes via a
 Four-Electron Transformation.
;
_journal_issue 19
_journal_name_full 'Inorganic chemistry'
_journal_page_first 10021
_journal_page_last 10023
_journal_paper_doi 10.1021/ic501490e
_journal_volume 53
_journal_year 2014
_chemical_formula_moiety 'C31 H72 Co1 N6 P3 Zr1'
_chemical_formula_sum 'C31 H72 Co N6 P3 Zr'
_chemical_formula_weight 772.03
_space_group_IT_number 14
_symmetry_cell_setting monoclinic
_symmetry_space_group_name_Hall '-P 2yn'
_symmetry_space_group_name_H-M 'P 1 21/n 1'
_atom_sites_solution_hydrogens difmap
_atom_sites_solution_primary other
_audit_creation_date 2013-06-25
_audit_creation_method CRYSTALS_ver_14.52
_cell_angle_alpha 90
_cell_angle_beta 95.322(2)
_cell_angle_gamma 90
_cell_formula_units_Z 4
_cell_length_a 11.7498(4)
_cell_length_b 16.4448(6)
_cell_length_c 20.8508(8)
_cell_measurement_reflns_used 9980
_cell_measurement_temperature 120
_cell_measurement_theta_max 29
_cell_measurement_theta_min 2
_cell_volume 4011.5(3)
_computing_cell_refinement 'Apex2 (Bruker AXS, 2006)'
_computing_data_collection 'Apex2 (Bruker AXS, 2006)'
_computing_data_reduction 'Apex2 (Bruker AXS, 2006)'
_computing_molecular_graphics 'CAMERON (Watkin et al., 1996)'
_computing_publication_material 'CRYSTALS (Betteridge et al., 2003)'
_computing_structure_refinement 'CRYSTALS (Betteridge et al., 2003)'
_computing_structure_solution 'Superflip (Palatinus & Chapuis, 2007)'
_diffrn_ambient_temperature 120
_diffrn_measured_fraction_theta_full 0.996
_diffrn_measured_fraction_theta_max 0.996
_diffrn_measurement_device Area
_diffrn_measurement_device_type 'Bruker Kappa Apex2'
_diffrn_measurement_method '\f & \w scans'
_diffrn_radiation_monochromator graphite
_diffrn_radiation_type 'Mo K\a'
_diffrn_radiation_wavelength 0.71073
_diffrn_reflns_av_R_equivalents 0.063
_diffrn_reflns_limit_h_max 16
_diffrn_reflns_limit_h_min -15
_diffrn_reflns_limit_k_max 19
_diffrn_reflns_limit_k_min -22
_diffrn_reflns_limit_l_max 28
_diffrn_reflns_limit_l_min -27
_diffrn_reflns_number 58360
_diffrn_reflns_theta_full 29.023
_diffrn_reflns_theta_max 29.023
_diffrn_reflns_theta_min 1.580
_diffrn_standards_number 0
_exptl_absorpt_coefficient_mu 0.821
_exptl_absorpt_correction_T_max 0.88
_exptl_absorpt_correction_T_min 0.83
_exptl_absorpt_correction_type numerical
_exptl_absorpt_process_details
; 
 Analytical Absorption (De Meulenaer & Tompa, 1965) 
;
_exptl_crystal_colour brown
_exptl_crystal_density_diffrn 1.278
_exptl_crystal_density_method 'not measured'
_exptl_crystal_description prism
_exptl_crystal_F_000 1648
_exptl_crystal_size_max 0.290
_exptl_crystal_size_mid 0.220
_exptl_crystal_size_min 0.150
_refine_diff_density_max 0.72
_refine_diff_density_min -0.88
_refine_ls_extinction_method None
_refine_ls_goodness_of_fit_ref 1.0000
_refine_ls_hydrogen_treatment constr
_refine_ls_matrix_type full
_refine_ls_number_parameters 379
_refine_ls_number_reflns 10648
_refine_ls_number_restraints 0
_refine_ls_R_factor_all 0.0509
_refine_ls_R_factor_gt 0.0322
_refine_ls_shift/su_max 0.0009824
_refine_ls_shift/su_mean 0.0000433
_refine_ls_structure_factor_coef Fsqd
_refine_ls_weighting_details
;
 Method= Modified Sheldrick 
 w=1/[\s^2^(F^2^) + ( 0.02P)^2^ + 2.33P] 
 ,where P=(max(Fo^2^,0) + 2Fc^2^)/3 
;
_refine_ls_weighting_scheme calc
_refine_ls_wR_factor_all 0.0664
_refine_ls_wR_factor_gt 0.0622
_refine_ls_wR_factor_ref 0.0664
_reflns_limit_h_max 15
_reflns_limit_h_min -16
_reflns_limit_k_max 22
_reflns_limit_k_min 0
_reflns_limit_l_max 28
_reflns_limit_l_min 0
_reflns_number_gt 8186
_reflns_number_total 10648
_reflns_threshold_expression I>2.0\s(I)
_oxford_diffrn_Wilson_B_factor 0.00
_oxford_diffrn_Wilson_scale 0.00
_oxford_refine_ls_r_factor_ref 0.0509
_oxford_refine_ls_scale 0.086506(9)
_oxford_reflns_number_all 10648
_oxford_reflns_threshold_expression_ref I>-10.0\s(I)
_oxford_structure_analysis_title 'bw_205_0m in P2(1)/n'
_cod_data_source_file ic501490e_si_002.cif
_cod_data_source_block 2
_cod_depositor_comments
;
The following automatic conversions were performed:

'_atom_sites_solution_primary' value 'Other' changed to 'other'
according to
/usr/data/users/saulius/crontab/automatic-downloads/current/ACS/lib/dictionaries/cif_core.dic
dictionary named 'cif_core.dic' version 2.4.2 from 2011-04-26.

Automatic conversion script
Id: cif_fix_values 2827 2014-09-09 07:05:25Z andrius 
;
_cod_original_sg_symbol_H-M 'P 1 21/n 1 '
_cod_original_formula_sum 'C31 H72 Co1 N6 P3 Zr1'
_cod_database_code 4341555

loop_
_symmetry_equiv_pos_as_xyz
x,y,z
-x,-y,-z
-x+1/2,y+1/2,-z+1/2
x+1/2,-y+1/2,z+1/2

loop_
_atom_site_label
_atom_site_type_symbol
_atom_site_fract_x
_atom_site_fract_y
_atom_site_fract_z
_atom_site_U_iso_or_equiv
_atom_site_occupancy
_atom_site_adp_type
_atom_site_refinement_flags_posn
Zr1 Zr 0.462947(14) 0.666863(11) 0.271636(8) 0.0125 1.0000 Uani .
Co1 Co 0.52627(2) 0.699851(15) 0.148921(12) 0.0135 1.0000 Uani .
P1 P 0.41873(4) 0.58682(3) 0.14108(2) 0.0146 1.0000 Uani .
P2 P 0.68800(4) 0.67117(3) 0.21062(2) 0.0154 1.0000 Uani .
P3 P 0.44930(4) 0.70163(3) 0.39805(2) 0.0171 1.0000 Uani .
N1 N 0.38542(13) 0.56830(9) 0.21594(7) 0.0161 1.0000 Uani .
N2 N 0.64548(12) 0.64672(10) 0.28279(7) 0.0165 1.0000 Uani .
N3 N 0.34278(13) 0.69865(10) 0.34024(7) 0.0168 1.0000 Uani .
N4 N 0.44277(13) 0.76445(9) 0.21678(7) 0.0167 1.0000 Uani .
N5 N 0.43059(13) 0.82930(10) 0.18083(7) 0.0176 1.0000 Uani .
N6 N 0.47878(13) 0.81494(9) 0.12748(7) 0.0161 1.0000 Uani .
C1 C 0.32262(16) 0.49536(12) 0.23471(9) 0.0193 1.0000 Uani .
C2 C 0.19652(19) 0.51266(14) 0.23911(13) 0.0374 1.0000 Uani .
C3 C 0.3779(2) 0.46314(13) 0.29843(10) 0.0306 1.0000 Uani .
C4 C 0.28646(16) 0.60450(13) 0.08637(9) 0.0206 1.0000 Uani .
C5 C 0.21452(17) 0.67198(14) 0.11119(10) 0.0277 1.0000 Uani .
C6 C 0.32012(19) 0.62597(15) 0.01902(10) 0.0306 1.0000 Uani .
C7 C 0.47380(16) 0.49125(12) 0.10540(9) 0.0196 1.0000 Uani .
C8 C 0.55305(17) 0.44576(12) 0.15537(10) 0.0241 1.0000 Uani .
C9 C 0.38776(18) 0.43225(13) 0.07142(10) 0.0268 1.0000 Uani .
C10 C 0.72847(16) 0.61616(14) 0.33530(9) 0.0242 1.0000 Uani .
C11 C 0.67724(19) 0.54539(13) 0.36949(10) 0.0280 1.0000 Uani .
C12 C 0.77067(19) 0.68207(16) 0.38270(10) 0.0349 1.0000 Uani .
C13 C 0.78615(16) 0.58860(13) 0.18730(10) 0.0226 1.0000 Uani .
C14 C 0.91440(17) 0.59524(16) 0.20956(11) 0.0329 1.0000 Uani .
C15 C 0.77123(18) 0.57391(15) 0.11466(10) 0.0304 1.0000 Uani .
C16 C 0.78492(17) 0.76103(13) 0.22068(10) 0.0231 1.0000 Uani .
C17 C 0.72563(18) 0.83163(13) 0.25058(11) 0.0292 1.0000 Uani .
C18 C 0.8232(2) 0.78606(15) 0.15531(11) 0.0356 1.0000 Uani .
C19 C 0.41512(17) 0.65127(12) 0.47358(9) 0.0216 1.0000 Uani .
C20 C 0.5221(2) 0.64948(14) 0.52158(10) 0.0307 1.0000 Uani .
C21 C 0.3699(2) 0.56579(13) 0.46042(10) 0.0287 1.0000 Uani .
C22 C 0.48373(18) 0.80714(13) 0.42650(10) 0.0250 1.0000 Uani .
C23 C 0.4111(2) 0.84227(13) 0.47640(10) 0.0301 1.0000 Uani .
C24 C 0.4845(2) 0.86400(14) 0.36864(12) 0.0422 1.0000 Uani .
C25 C 0.23173(16) 0.74098(13) 0.34107(10) 0.0231 1.0000 Uani .
C26 C 0.15119(19) 0.69698(18) 0.38197(12) 0.0415 1.0000 Uani .
C27 C 0.17632(17) 0.75305(14) 0.27339(10) 0.0261 1.0000 Uani .
C28 C 0.47308(17) 0.88473(12) 0.08228(9) 0.0209 1.0000 Uani .
C29 C 0.5253(2) 0.95976(14) 0.11614(11) 0.0355 1.0000 Uani .
C30 C 0.5403(2) 0.85905(15) 0.02715(10) 0.0341 1.0000 Uani .
C31 C 0.34878(18) 0.90078(14) 0.05783(10) 0.0292 1.0000 Uani .
H11 H 0.3281 0.4540 0.2019 0.0229 1.0000 Uiso R
H21 H 0.1597 0.4644 0.2531 0.0541 1.0000 Uiso R
H22 H 0.1586 0.5311 0.1992 0.0550 1.0000 Uiso R
H23 H 0.1908 0.5538 0.2716 0.0546 1.0000 Uiso R
H31 H 0.3750 0.5052 0.3307 0.0455 1.0000 Uiso R
H32 H 0.3373 0.4159 0.3115 0.0451 1.0000 Uiso R
H33 H 0.4584 0.4481 0.2942 0.0449 1.0000 Uiso R
H41 H 0.2410 0.5540 0.0834 0.0252 1.0000 Uiso R
H51 H 0.1912 0.6604 0.1529 0.0414 1.0000 Uiso R
H52 H 0.2580 0.7224 0.1139 0.0413 1.0000 Uiso R
H53 H 0.1465 0.6795 0.0821 0.0419 1.0000 Uiso R
H61 H 0.2506 0.6340 -0.0099 0.0456 1.0000 Uiso R
H62 H 0.3667 0.5836 0.0019 0.0450 1.0000 Uiso R
H63 H 0.3618 0.6765 0.0206 0.0454 1.0000 Uiso R
H71 H 0.5208 0.5124 0.0723 0.0232 1.0000 Uiso R
H81 H 0.5972 0.4834 0.1838 0.0354 1.0000 Uiso R
H82 H 0.5102 0.4117 0.1816 0.0356 1.0000 Uiso R
H83 H 0.6041 0.4117 0.1350 0.0361 1.0000 Uiso R
H91 H 0.3342 0.4129 0.1018 0.0393 1.0000 Uiso R
H92 H 0.4295 0.3861 0.0561 0.0403 1.0000 Uiso R
H93 H 0.3446 0.4568 0.0344 0.0394 1.0000 Uiso R
H101 H 0.7936 0.5948 0.3159 0.0278 1.0000 Uiso R
H111 H 0.6083 0.5621 0.3874 0.0410 1.0000 Uiso R
H112 H 0.7303 0.5251 0.4031 0.0418 1.0000 Uiso R
H113 H 0.6567 0.5021 0.3396 0.0417 1.0000 Uiso R
H121 H 0.8256 0.6600 0.4144 0.0514 1.0000 Uiso R
H122 H 0.8067 0.7250 0.3620 0.0516 1.0000 Uiso R
H123 H 0.7084 0.7043 0.4033 0.0513 1.0000 Uiso R
H131 H 0.7575 0.5405 0.2073 0.0252 1.0000 Uiso R
H141 H 0.9479 0.6389 0.1872 0.0476 1.0000 Uiso R
H142 H 0.9535 0.5456 0.2007 0.0491 1.0000 Uiso R
H143 H 0.9278 0.6068 0.2549 0.0482 1.0000 Uiso R
H151 H 0.8083 0.5243 0.1046 0.0456 1.0000 Uiso R
H152 H 0.8048 0.6184 0.0921 0.0454 1.0000 Uiso R
H153 H 0.6907 0.5702 0.0986 0.0451 1.0000 Uiso R
H161 H 0.8518 0.7462 0.2487 0.0266 1.0000 Uiso R
H171 H 0.7060 0.8178 0.2940 0.0425 1.0000 Uiso R
H172 H 0.7739 0.8793 0.2528 0.0437 1.0000 Uiso R
H173 H 0.6561 0.8464 0.2249 0.0434 1.0000 Uiso R
H181 H 0.8688 0.7422 0.1388 0.0535 1.0000 Uiso R
H182 H 0.8707 0.8335 0.1611 0.0535 1.0000 Uiso R
H183 H 0.7570 0.7981 0.1255 0.0526 1.0000 Uiso R
H191 H 0.3564 0.6834 0.4918 0.0255 1.0000 Uiso R
H201 H 0.5041 0.6227 0.5610 0.0454 1.0000 Uiso R
H202 H 0.5834 0.6191 0.5044 0.0446 1.0000 Uiso R
H203 H 0.5508 0.7027 0.5319 0.0451 1.0000 Uiso R
H211 H 0.3516 0.5422 0.5000 0.0426 1.0000 Uiso R
H212 H 0.4258 0.5322 0.4419 0.0425 1.0000 Uiso R
H213 H 0.3020 0.5675 0.4306 0.0425 1.0000 Uiso R
H221 H 0.5630 0.8041 0.4473 0.0298 1.0000 Uiso R
H231 H 0.4359 0.8973 0.4859 0.0449 1.0000 Uiso R
H232 H 0.4192 0.8113 0.5162 0.0445 1.0000 Uiso R
H233 H 0.3305 0.8432 0.4592 0.0447 1.0000 Uiso R
H241 H 0.5144 0.9163 0.3841 0.0625 1.0000 Uiso R
H242 H 0.4079 0.8715 0.3474 0.0614 1.0000 Uiso R
H243 H 0.5321 0.8437 0.3379 0.0633 1.0000 Uiso R
H251 H 0.2476 0.7941 0.3603 0.0275 1.0000 Uiso R
H261 H 0.0790 0.7254 0.3801 0.0616 1.0000 Uiso R
H262 H 0.1837 0.6934 0.4254 0.0618 1.0000 Uiso R
H263 H 0.1368 0.6437 0.3649 0.0620 1.0000 Uiso R
H271 H 0.1585 0.7012 0.2536 0.0376 1.0000 Uiso R
H272 H 0.1072 0.7851 0.2739 0.0388 1.0000 Uiso R
H273 H 0.2282 0.7815 0.2483 0.0389 1.0000 Uiso R
H291 H 0.4795 0.9758 0.1502 0.0523 1.0000 Uiso R
H292 H 0.6016 0.9479 0.1345 0.0531 1.0000 Uiso R
H293 H 0.5270 1.0033 0.0853 0.0525 1.0000 Uiso R
H301 H 0.5073 0.8097 0.0083 0.0503 1.0000 Uiso R
H302 H 0.6182 0.8498 0.0434 0.0508 1.0000 Uiso R
H303 H 0.5390 0.9019 -0.0045 0.0501 1.0000 Uiso R
H311 H 0.3141 0.8526 0.0382 0.0426 1.0000 Uiso R
H312 H 0.3054 0.9165 0.0929 0.0420 1.0000 Uiso R
H313 H 0.3430 0.9445 0.0265 0.0429 1.0000 Uiso R

loop_
_atom_site_aniso_label
_atom_site_aniso_U_11
_atom_site_aniso_U_22
_atom_site_aniso_U_33
_atom_site_aniso_U_23
_atom_site_aniso_U_13
_atom_site_aniso_U_12
Zr1 0.01314(8) 0.01229(8) 0.01234(8) 0.00166(7) 0.00188(6) 0.00039(7)
Co1 0.01493(11) 0.01268(12) 0.01288(12) 0.00181(10) 0.00168(9) 0.00040(10)
P1 0.0142(2) 0.0139(2) 0.0153(2) 0.00046(18) -0.00023(17) 0.00001(18)
P2 0.0130(2) 0.0186(2) 0.0148(2) 0.00172(19) 0.00164(17) -0.00154(19)
P3 0.0200(2) 0.0165(2) 0.0151(2) -0.00016(19) 0.00325(18) -0.0005(2)
N1 0.0162(7) 0.0142(8) 0.0183(8) 0.0012(6) 0.0034(6) -0.0016(6)
N2 0.0140(7) 0.0215(8) 0.0140(7) 0.0047(6) 0.0013(6) 0.0012(6)
N3 0.0172(7) 0.0173(8) 0.0166(8) -0.0002(6) 0.0050(6) 0.0029(6)
N4 0.0207(8) 0.0143(8) 0.0155(7) 0.0014(6) 0.0040(6) -0.0002(6)
N5 0.0216(8) 0.0156(8) 0.0160(7) 0.0026(6) 0.0043(6) 0.0017(7)
N6 0.0194(7) 0.0150(8) 0.0143(7) 0.0047(6) 0.0031(6) 0.0014(6)
C1 0.0216(9) 0.0141(9) 0.0225(10) 0.0005(8) 0.0046(8) -0.0028(8)
C2 0.0237(11) 0.0258(12) 0.0647(17) 0.0049(12) 0.0150(11) -0.0042(9)
C3 0.0457(13) 0.0230(11) 0.0232(11) 0.0042(9) 0.0039(9) -0.0073(10)
C4 0.0165(9) 0.0225(10) 0.0218(10) 0.0000(8) -0.0030(7) -0.0012(8)
C5 0.0216(10) 0.0309(12) 0.0299(11) 0.0025(10) -0.0012(8) 0.0065(9)
C6 0.0316(12) 0.0376(13) 0.0213(10) 0.0029(9) -0.0038(9) 0.0045(10)
C7 0.0201(9) 0.0170(9) 0.0218(10) -0.0009(8) 0.0020(7) 0.0006(8)
C8 0.0250(10) 0.0182(10) 0.0294(11) 0.0016(9) 0.0034(8) 0.0039(8)
C9 0.0319(11) 0.0220(11) 0.0263(11) -0.0066(9) 0.0009(9) -0.0040(9)
C10 0.0165(9) 0.0368(12) 0.0192(10) 0.0088(9) 0.0010(7) 0.0072(9)
C11 0.0316(11) 0.0295(12) 0.0230(10) 0.0112(9) 0.0028(9) 0.0115(10)
C12 0.0288(11) 0.0523(16) 0.0216(11) 0.0078(10) -0.0090(9) -0.0062(11)
C13 0.0154(9) 0.0267(11) 0.0261(10) -0.0001(9) 0.0042(8) 0.0029(8)
C14 0.0155(10) 0.0473(15) 0.0361(13) -0.0010(11) 0.0033(9) 0.0061(10)
C15 0.0253(11) 0.0380(13) 0.0291(11) -0.0067(10) 0.0085(9) 0.0009(10)
C16 0.0189(9) 0.0263(11) 0.0234(10) 0.0021(8) -0.0011(8) -0.0066(8)
C17 0.0303(11) 0.0217(10) 0.0339(12) -0.0029(9) -0.0057(9) -0.0075(9)
C18 0.0364(13) 0.0377(14) 0.0333(12) 0.0076(11) 0.0069(10) -0.0154(11)
C19 0.0289(10) 0.0230(11) 0.0136(9) -0.0001(8) 0.0049(7) 0.0015(8)
C20 0.0399(13) 0.0291(12) 0.0218(11) -0.0002(9) -0.0046(9) 0.0031(10)
C21 0.0423(13) 0.0243(11) 0.0202(10) 0.0072(9) 0.0063(9) -0.0032(10)
C22 0.0291(11) 0.0221(10) 0.0242(10) -0.0042(8) 0.0047(8) -0.0034(9)
C23 0.0403(13) 0.0241(11) 0.0259(11) -0.0056(9) 0.0034(9) 0.0034(10)
C24 0.0715(18) 0.0217(12) 0.0365(14) -0.0053(10) 0.0222(13) -0.0124(12)
C25 0.0205(10) 0.0254(11) 0.0240(10) -0.0018(9) 0.0049(8) 0.0070(8)
C26 0.0228(11) 0.0698(19) 0.0336(13) 0.0176(13) 0.0123(9) 0.0099(12)
C27 0.0203(10) 0.0306(12) 0.0277(11) 0.0050(9) 0.0040(8) 0.0096(9)
C28 0.0251(10) 0.0185(10) 0.0198(10) 0.0100(8) 0.0048(8) 0.0039(8)
C29 0.0488(14) 0.0214(11) 0.0358(13) 0.0122(10) 0.0017(11) -0.0069(10)
C30 0.0371(12) 0.0426(14) 0.0250(11) 0.0178(10) 0.0152(9) 0.0139(11)
C31 0.0295(11) 0.0336(12) 0.0247(11) 0.0115(9) 0.0028(9) 0.0111(10)

loop_
_atom_type_symbol
_atom_type_scat_dispersion_real
_atom_type_scat_dispersion_imag
_atom_type_scat_Cromer_Mann_a1
_atom_type_scat_Cromer_Mann_b1
_atom_type_scat_Cromer_Mann_a2
_atom_type_scat_Cromer_Mann_b2
_atom_type_scat_Cromer_Mann_a3
_atom_type_scat_Cromer_Mann_b3
_atom_type_scat_Cromer_Mann_a4
_atom_type_scat_Cromer_Mann_b4
_atom_type_scat_Cromer_Mann_c
_atom_type_scat_source
C 0.0033 0.0016 2.3100 20.8439 1.0200 10.2075 1.5886 0.5687 0.8650 51.6512 0.2156 'International Tables Vol C 4.2.6.8 and 6.1.1.4'
H 0.0000 0.0000 0.4930 10.5109 0.3229 26.1257 0.1402 3.1424 0.0408 57.7998 0.0030 'International Tables Vol C 4.2.6.8 and 6.1.1.4'
N 0.0061 0.0033 12.2126 0.0057 3.1322 9.8933 2.0125 28.9975 1.1663 0.5826 -11.5290 'International Tables Vol C 4.2.6.8 and 6.1.1.4'
P 0.1023 0.0942 6.4345 1.9067 4.1791 27.1570 1.7800 0.5260 1.4908 68.1645 1.1149 'International Tables Vol C 4.2.6.8 and 6.1.1.4'
Co 0.3494 0.9721 12.2841 4.2791 7.3409 0.2784 4.0034 13.5359 2.3488 71.1692 1.0118 'International Tables Vol C 4.2.6.8 and 6.1.1.4'
Zr -2.9673 0.5597 17.8765 1.2762 10.9480 11.9160 5.4173 0.1176 3.6572 87.6627 2.0693 'International Tables Vol C 4.2.6.8 and 6.1.1.4'

loop_
_geom_angle_atom_site_label_1
_geom_angle_atom_site_label_2
_geom_angle_atom_site_label_3
_geom_angle
_geom_angle_publ_flag
Co1 Zr1 P1 45.238(11) yes
Co1 Zr1 P2 45.060(10) yes
P1 Zr1 P2 73.559(13) yes
Co1 Zr1 P3 153.617(14) yes
P1 Zr1 P3 160.757(15) yes
P2 Zr1 P3 122.221(15) yes
Co1 Zr1 N1 77.65(4) yes
P1 Zr1 N1 32.42(4) yes
P2 Zr1 N1 97.65(4) yes
P3 Zr1 N1 128.57(4) yes
Co1 Zr1 N2 77.39(4) yes
P1 Zr1 N2 96.66(4) yes
P2 Zr1 N2 32.39(4) yes
P3 Zr1 N2 94.31(4) yes
N1 Zr1 N2 108.03(6) yes
Co1 Zr1 N3 143.76(4) yes
P1 Zr1 N3 129.16(4) yes
P2 Zr1 N3 156.46(4) yes
P3 Zr1 N3 37.56(4) yes
N1 Zr1 N3 105.65(6) yes
Co1 Zr1 N4 48.42(5) yes
P1 Zr1 N4 80.26(5) yes
P2 Zr1 N4 78.51(5) yes
P3 Zr1 N4 112.13(5) yes
N1 Zr1 N4 106.17(6) yes
N2 Zr1 N3 131.86(6) yes
N2 Zr1 N4 104.59(6) yes
N3 Zr1 N4 97.82(6) yes
Zr1 Co1 P1 73.079(15) yes
Zr1 Co1 P2 73.525(14) yes
P1 Co1 P2 107.98(2) yes
Zr1 Co1 N4 45.01(4) yes
P1 Co1 N4 100.03(4) yes
P2 Co1 N4 98.32(4) yes
Zr1 Co1 N5 76.03(3) yes
P1 Co1 N5 117.12(4) yes
P2 Co1 N5 113.59(4) yes
N4 Co1 N5 31.02(5) yes
Zr1 Co1 N6 107.18(4) yes
P1 Co1 N6 128.32(5) yes
P2 Co1 N6 121.86(5) yes
N4 Co1 N6 62.18(6) yes
N5 Co1 N6 31.17(5) yes
Zr1 P1 Co1 61.683(13) yes
Co1 P1 N1 105.17(6) yes
Zr1 P1 C4 123.16(7) yes
Co1 P1 C4 110.32(7) yes
N1 P1 C4 110.23(8) yes
Zr1 P1 C7 133.11(6) yes
Co1 P1 C7 120.60(6) yes
N1 P1 C7 109.65(8) yes
C4 P1 C7 100.74(9) yes
Zr1 P2 Co1 61.415(13) yes
Co1 P2 N2 104.94(5) yes
Zr1 P2 C13 132.19(7) yes
Co1 P2 C13 120.81(6) yes
N2 P2 C13 107.48(9) yes
Zr1 P2 C16 121.14(7) yes
Co1 P2 C16 111.94(7) yes
N2 P2 C16 108.57(9) yes
C13 P2 C16 102.66(9) yes
Zr1 P3 N3 52.84(5) yes
Zr1 P3 C19 140.03(7) yes
N3 P3 C19 113.34(9) yes
Zr1 P3 C22 118.27(7) yes
N3 P3 C22 112.70(9) yes
C19 P3 C22 101.70(9) yes
P1 N1 Zr1 104.07(7) yes
P1 N1 C1 124.07(12) yes
Zr1 N1 C1 131.74(12) yes
P2 N2 Zr1 103.99(7) yes
P2 N2 C10 120.84(12) yes
Zr1 N2 C10 135.12(12) yes
P3 N3 Zr1 89.60(7) yes
P3 N3 C25 125.81(13) yes
Zr1 N3 C25 138.66(12) yes
Co1 N4 Zr1 86.57(6) yes
Co1 N4 N5 93.44(11) yes
Zr1 N4 N5 179.32(13) yes
N4 N5 Co1 55.54(9) yes
N4 N5 N6 107.84(15) yes
Co1 N5 N6 52.32(8) yes
Co1 N6 N5 96.51(11) yes
Co1 N6 C28 149.86(13) yes
N5 N6 C28 113.63(15) yes
N1 C1 C2 112.15(16) yes
N1 C1 C3 109.32(16) yes
C2 C1 C3 110.65(18) yes
N1 C1 H11 108.3 no
C2 C1 H11 107.6 no
C3 C1 H11 108.7 no
C1 C2 H21 109.4 no
C1 C2 H22 112.6 no
H21 C2 H22 109.8 no
C1 C2 H23 107.8 no
H21 C2 H23 107.7 no
H22 C2 H23 109.4 no
C1 C3 H31 108.6 no
C1 C3 H32 110.2 no
H31 C3 H32 109.2 no
C1 C3 H33 110.2 no
H31 C3 H33 109.6 no
H32 C3 H33 109.0 no
P1 C4 C5 111.42(13) yes
P1 C4 C6 108.97(13) yes
C5 C4 C6 110.08(17) yes
P1 C4 H41 108.9 no
C5 C4 H41 108.8 no
C6 C4 H41 108.6 no
C4 C5 H51 112.4 no
C4 C5 H52 109.7 no
H51 C5 H52 108.0 no
C4 C5 H53 109.6 no
H51 C5 H53 107.9 no
H52 C5 H53 109.1 no
C4 C6 H61 108.9 no
C4 C6 H62 111.9 no
H61 C6 H62 109.7 no
C4 C6 H63 109.9 no
H61 C6 H63 107.3 no
H62 C6 H63 109.2 no
P1 C7 C8 110.49(13) yes
P1 C7 C9 118.52(14) yes
C8 C7 C9 109.93(17) yes
P1 C7 H71 102.6 no
C8 C7 H71 107.7 no
C9 C7 H71 106.8 no
C7 C8 H81 111.2 no
C7 C8 H82 110.9 no
H81 C8 H82 107.6 no
C7 C8 H83 110.7 no
H81 C8 H83 109.0 no
H82 C8 H83 107.3 no
C7 C9 H91 110.0 no
C7 C9 H92 108.4 no
H91 C9 H92 109.2 no
C7 C9 H93 112.3 no
H91 C9 H93 109.1 no
H92 C9 H93 107.8 no
N2 C10 C11 110.11(16) yes
N2 C10 C12 113.01(17) yes
C11 C10 C12 111.18(17) yes
N2 C10 H101 107.9 no
C11 C10 H101 106.4 no
C12 C10 H101 108.0 no
C10 C11 H111 110.4 no
C10 C11 H112 110.7 no
H111 C11 H112 109.3 no
C10 C11 H113 110.5 no
H111 C11 H113 107.1 no
H112 C11 H113 108.9 no
C10 C12 H121 109.8 no
C10 C12 H122 111.6 no
H121 C12 H122 107.3 no
C10 C12 H123 110.3 no
H121 C12 H123 109.5 no
H122 C12 H123 108.3 no
P2 C13 C14 118.63(15) yes
P2 C13 C15 110.79(14) yes
C14 C13 C15 109.23(17) yes
P2 C13 H131 103.5 no
C14 C13 H131 107.3 no
C15 C13 H131 106.6 no
C13 C14 H141 109.9 no
C13 C14 H142 110.7 no
H141 C14 H142 108.5 no
C13 C14 H143 112.1 no
H141 C14 H143 107.0 no
H142 C14 H143 108.5 no
C13 C15 H151 109.9 no
C13 C15 H152 110.2 no
H151 C15 H152 108.8 no
C13 C15 H153 111.7 no
H151 C15 H153 108.5 no
H152 C15 H153 107.7 no
P2 C16 C17 110.70(14) yes
P2 C16 C18 109.85(14) yes
C17 C16 C18 110.12(18) yes
P2 C16 H161 108.8 no
C17 C16 H161 108.9 no
C18 C16 H161 108.5 no
C16 C17 H171 110.9 no
C16 C17 H172 110.5 no
H171 C17 H172 109.4 no
C16 C17 H173 111.2 no
H171 C17 H173 108.1 no
H172 C17 H173 106.5 no
C16 C18 H181 109.3 no
C16 C18 H182 108.7 no
H181 C18 H182 108.2 no
C16 C18 H183 109.9 no
H181 C18 H183 110.9 no
H182 C18 H183 109.7 no
P3 C19 C20 109.49(14) yes
P3 C19 C21 111.06(13) yes
C20 C19 C21 110.61(17) yes
P3 C19 H191 107.8 no
C20 C19 H191 108.9 no
C21 C19 H191 108.9 no
C19 C20 H201 109.3 no
C19 C20 H202 111.1 no
H201 C20 H202 107.7 no
C19 C20 H203 112.3 no
H201 C20 H203 109.0 no
H202 C20 H203 107.2 no
C19 C21 H211 108.9 no
C19 C21 H212 111.2 no
H211 C21 H212 109.2 no
C19 C21 H213 110.1 no
H211 C21 H213 109.2 no
H212 C21 H213 108.3 no
P3 C22 C23 116.88(15) yes
P3 C22 C24 109.58(14) yes
C23 C22 C24 110.66(19) yes
P3 C22 H221 105.1 no
C23 C22 H221 106.5 no
C24 C22 H221 107.6 no
C22 C23 H231 108.6 no
C22 C23 H232 111.7 no
H231 C23 H232 108.2 no
C22 C23 H233 109.9 no
H231 C23 H233 108.8 no
H232 C23 H233 109.6 no
C22 C24 H241 107.9 no
C22 C24 H242 111.4 no
H241 C24 H242 109.3 no
C22 C24 H243 111.4 no
H241 C24 H243 108.5 no
H242 C24 H243 108.3 no
N3 C25 C26 112.29(17) yes
N3 C25 C27 110.77(16) yes
C26 C25 C27 110.53(18) yes
N3 C25 H251 106.9 no
C26 C25 H251 107.7 no
C27 C25 H251 108.5 no
C25 C26 H261 109.8 no
C25 C26 H262 110.4 no
H261 C26 H262 110.0 no
C25 C26 H263 109.1 no
H261 C26 H263 107.8 no
H262 C26 H263 109.8 no
C25 C27 H271 110.0 no
C25 C27 H272 110.5 no
H271 C27 H272 109.7 no
C25 C27 H273 109.4 no
H271 C27 H273 108.8 no
H272 C27 H273 108.4 no
N6 C28 C29 109.88(16) yes
N6 C28 C30 105.71(16) yes
C29 C28 C30 111.20(19) yes
N6 C28 C31 109.39(16) yes
C29 C28 C31 110.33(18) yes
C30 C28 C31 110.23(17) yes
C28 C29 H291 109.5 no
C28 C29 H292 110.0 no
H291 C29 H292 108.9 no
C28 C29 H293 109.0 no
H291 C29 H293 109.5 no
H292 C29 H293 109.9 no
C28 C30 H301 108.9 no
C28 C30 H302 108.9 no
H301 C30 H302 110.1 no
C28 C30 H303 109.8 no
H301 C30 H303 110.8 no
H302 C30 H303 108.3 no
C28 C31 H311 110.7 no
C28 C31 H312 110.5 no
H311 C31 H312 108.0 no
C28 C31 H313 111.0 no
H311 C31 H313 108.8 no
H312 C31 H313 107.7 no

loop_
_geom_bond_atom_site_label_1
_geom_bond_atom_site_label_2
_geom_bond_distance
_geom_bond_publ_flag
Zr1 Co1 2.7835(3) yes
Zr1 P1 3.0250(5) yes
Zr1 P2 3.0398(5) yes
Zr1 P3 2.7164(5) yes
Zr1 N1 2.1470(15) yes
Zr1 N2 2.1613(15) yes
Zr1 N3 2.1650(15) yes
Zr1 N4 1.9722(15) yes
Co1 P1 2.2451(5) yes
Co1 P2 2.2438(5) yes
Co1 N4 2.0858(16) yes
Co1 N5 2.5253(16) yes
Co1 N6 2.0116(15) yes
P1 N1 1.6720(16) yes
P1 C4 1.8634(18) yes
P1 C7 1.879(2) yes
P2 N2 1.6780(16) yes
P2 C13 1.875(2) yes
P2 C16 1.866(2) yes
P3 N3 1.6559(16) yes
P3 C19 1.856(2) yes
P3 C22 1.866(2) yes
N1 C1 1.480(2) yes
N2 C10 1.485(2) yes
N3 C25 1.480(2) yes
N4 N5 1.304(2) yes
N5 N6 1.316(2) yes
N6 C28 1.483(2) yes
C1 C2 1.520(3) yes
C1 C3 1.519(3) yes
C1 H11 0.971 no
C2 H21 0.962 no
C2 H22 0.957 no
C2 H23 0.964 no
C3 H31 0.968 no
C3 H32 0.965 no
C3 H33 0.989 no
C4 C5 1.515(3) yes
C4 C6 1.535(3) yes
C4 H41 0.987 no
C5 H51 0.954 no
C5 H52 0.973 no
C5 H53 0.966 no
C6 H61 0.978 no
C6 H62 0.974 no
C6 H63 0.964 no
C7 C8 1.527(3) yes
C7 C9 1.527(3) yes
C7 H71 0.987 no
C8 H81 0.973 no
C8 H82 0.958 no
C8 H83 0.949 no
C9 H91 0.986 no
C9 H92 0.974 no
C9 H93 0.971 no
C10 C11 1.518(3) yes
C10 C12 1.519(3) yes
C10 H101 0.964 no
C11 H111 0.963 no
C11 H112 0.954 no
C11 H113 0.961 no
C12 H121 0.952 no
C12 H122 0.947 no
C12 H123 0.955 no
C13 C14 1.539(3) yes
C13 C15 1.528(3) yes
C13 H131 0.969 no
C14 H141 0.961 no
C14 H142 0.962 no
C14 H143 0.962 no
C15 H151 0.958 no
C15 H152 0.973 no
C15 H153 0.976 no
C16 C17 1.518(3) yes
C16 C18 1.531(3) yes
C16 H161 0.967 no
C17 H171 0.982 no
C17 H172 0.966 no
C17 H173 0.965 no
C18 H181 0.980 no
C18 H182 0.961 no
C18 H183 0.969 no
C19 C20 1.533(3) yes
C19 C21 1.519(3) yes
C19 H191 0.973 no
C20 H201 0.973 no
C20 H202 0.972 no
C20 H203 0.955 no
C21 H211 0.953 no
C21 H212 0.965 no
C21 H213 0.965 no
C22 C23 1.520(3) yes
C22 C24 1.527(3) yes
C22 H221 0.992 no
C23 H231 0.965 no
C23 H232 0.971 no
C23 H233 0.981 no
C24 H241 0.972 no
C24 H242 0.973 no
C24 H243 0.951 no
C25 C26 1.515(3) yes
C25 C27 1.511(3) yes
C25 H251 0.972 no
C26 H261 0.966 no
C26 H262 0.952 no
C26 H263 0.955 no
C27 H271 0.962 no
C27 H272 0.969 no
C27 H273 0.962 no
C28 C29 1.522(3) yes
C28 C30 1.514(3) yes
C28 C31 1.525(3) yes
C29 H291 0.967 no
C29 H292 0.961 no
C29 H293 0.964 no
C30 H301 0.968 no
C30 H302 0.958 no
C30 H303 0.966 no
C31 H311 0.966 no
C31 H312 0.964 no
C31 H313 0.970 no
